data_4030521
loop_
_publ_author_name
'Bontchev, R.'
'Darriet, B.'
'Darriet, J.'
'Weill, F.'
'Van Tendeloo, G.'
'Amelinckx, S.'

_publ_section_title
;
 New cation deficient perovskite-like oxides in the system
 La4Ti3O12-LaTiO3
;
_journal_name_full 'European Journal of Solid State and Inorganic Chemistry'
_journal_page_first 521
_journal_page_last 537
_journal_volume 30
_journal_year 1993
_chemical_formula_sum 'La9 O27 Ti7'
_chemical_formula_weight 2017.28
_space_group_IT_number 167
_symmetry_cell_setting trigonal
_symmetry_Int_Tables_number 167
_symmetry_space_group_name_Hall '-R 3 2"c'
_symmetry_space_group_name_H-M 'R -3 c :H'
_cell_angle_alpha 90
_cell_angle_beta 90
_cell_angle_gamma 120
_cell_formula_units_Z 6
_cell_length_a 5.5652(2)
_cell_length_b 5.5652(2)
_cell_length_c 118.376(3)
_cell_volume 3175.09(18)
_diffrn_ambient_temperature 293
_diffrn_radiation_probe x-ray
_diffrn_radiation_type CuK\a
_diffrn_radiation_wavelength 1.5418
_exptl_crystal_density_diffrn 6.330
_exptl_crystal_F_000 5298
_pd_proc_ls_prof_R_factor 0.0856
_pd_proc_ls_prof_wR_factor 0.1087
_refine_ls_R_I_factor 0.0772
_cod_data_source_file EJSSIC-1993-30-521-537-2.cif
_cod_data_source_block La9Ti7O27
_cod_original_cell_volume 3175.1(3)
_cod_original_sg_symbol_H-M 'R -3 c'
_cod_database_code 4030521

loop_
_symmetry_equiv_pos_site_id
_symmetry_equiv_pos_as_xyz
1 x,y,z
2 -y,x-y,z
3 -x+y,-x,z
4 y,x,1/2-z
5 -x,-x+y,1/2-z
6 x-y,-y,1/2-z
7 -x,-y,-z
8 y,-x+y,-z
9 x-y,x,-z
10 -y,-x,1/2+z
11 x,x-y,1/2+z
12 -x+y,y,1/2+z
13 1/3+x,2/3+y,2/3+z
14 1/3-y,2/3+x-y,2/3+z
15 1/3-x+y,2/3-x,2/3+z
16 1/3+y,2/3+x,1/6-z
17 1/3-x,2/3-x+y,1/6-z
18 1/3+x-y,2/3-y,1/6-z
19 1/3-x,2/3-y,2/3-z
20 1/3+y,2/3-x+y,2/3-z
21 1/3+x-y,2/3+x,2/3-z
22 1/3-y,2/3-x,1/6+z
23 1/3+x,2/3+x-y,1/6+z
24 1/3-x+y,2/3+y,1/6+z
25 2/3+x,1/3+y,1/3+z
26 2/3-y,1/3+x-y,1/3+z
27 2/3-x+y,1/3-x,1/3+z
28 2/3+y,1/3+x,5/6-z
29 2/3-x,1/3-x+y,5/6-z
30 2/3+x-y,1/3-y,5/6-z
31 2/3-x,1/3-y,1/3-z
32 2/3+y,1/3-x+y,1/3-z
33 2/3+x-y,1/3+x,1/3-z
34 2/3-y,1/3-x,5/6+z
35 2/3+x,1/3+x-y,5/6+z
36 2/3-x+y,1/3+y,5/6+z

loop_
_atom_site_label
_atom_site_type_symbol
_atom_site_thermal_displace_type
_atom_site_fract_x
_atom_site_fract_y
_atom_site_fract_z
_atom_site_occupancy
_atom_site_U_iso_or_equiv
La1 La Uiso 0.00000 0.00000 0.25000 1.000 0.0075(9)
La2 La Uiso 0.00000 0.00000 0.02960(10) 1.000 0.0075(9)
La3 La Uiso 0.00000 0.00000 0.06330(10) 1.000 0.0075(9)
La4 La Uiso 0.00000 0.00000 0.12300(10) 1.000 0.0075(9)
La5 La Uiso 0.00000 0.00000 0.15670(10) 1.000 0.0075(9)
Ti1 Ti Uiso 0.00000 0.00000 0.00000 1.000 0.0057(16)
Ti2 Ti Uiso 0.00000 0.00000 0.09300(10) 1.000 0.0057(16)
Ti3 Ti Uiso 0.00000 0.00000 0.18780(10) 1.000 0.0057(16)
Ti4 Ti Uiso 0.00000 0.00000 0.21940(10) 1.000 0.0057(16)
O1 O Uiso -0.075(5) -0.298(4) 0.0092(2) 1.000 0.026(3)
O2 O Uiso 0.381(4) 0.113(4) 0.1417(2) 1.000 0.026(3)
O3 O Uiso -0.099(5) -0.296(4) 0.0467(2) 1.000 0.026(3)
O4 O Uiso -0.235(6) -0.370(4) 0.1032(2) 1.000 0.026(3)
O5 O Uiso 0.428(7) 0.00000 0.25000 1.000 0.026(3)

loop_
_atom_type_symbol
_atom_type_description
_atom_type_scat_dispersion_real
_atom_type_scat_dispersion_imag
_atom_type_scat_source
La La -1.4094 9.0376 ' International Tables Vol C Tables 4.2.6.8 and 6.1.1.4'
O O 0.0492 0.0322 ' International Tables Vol C Tables 4.2.6.8 and 6.1.1.4'
Ti Ti 0.2191 1.8069 ' International Tables Vol C Tables 4.2.6.8 and 6.1.1.4'

loop_
_geom_angle_atom_site_label_1
_geom_angle_atom_site_label_2
_geom_angle_atom_site_label_3
_geom_angle
_geom_angle_site_symmetry_1
_geom_angle_site_symmetry_3
_geom_angle_publ_flag
O5 La1 O5 120.0(6) . 2_555 yes
O5 La1 O5 120.0(10) . 3_555 yes
O4 La1 O5 119.9(6) 22_445 . yes
O4 La1 O5 66.7(8) 23_545 . yes
O4 La1 O5 84.3(8) 24_555 . yes
O4 La1 O5 84.2(7) 31_445 . yes
O4 La1 O5 66.6(6) 32_555 . yes
O5 La1 O5 120.0(12) 2_555 3_555 yes
O4 La1 O5 84.2(7) 22_445 2_555 yes
O4 La1 O5 119.8(7) 23_545 2_555 yes
O4 La1 O5 66.6(6) 24_555 2_555 yes
O4 La1 O5 119.9(5) 31_445 2_555 yes
O4 La1 O5 84.3(7) 32_555 2_555 yes
O4 La1 O5 66.6(7) 22_445 3_555 yes
O4 La1 O5 84.2(9) 23_545 3_555 yes
O4 La1 O5 119.8(6) 24_555 3_555 yes
O4 La1 O5 66.6(7) 31_445 3_555 yes
O4 La1 O5 119.8(7) 32_555 3_555 yes
O4 La1 O4 54.2(9) 22_445 23_545 yes
O4 La1 O4 54.2(9) 22_445 24_555 yes
O4 La1 O4 133.3(8) 22_445 31_445 yes
O4 La1 O4 168.5(9) 22_445 32_555 yes
O4 La1 O4 54.2(8) 23_545 24_555 yes
O4 La1 O4 120.4(9) 23_545 31_445 yes
O4 La1 O4 133.2(10) 23_545 32_555 yes
O4 La1 O4 168.5(11) 24_555 31_445 yes
O4 La1 O4 120.4(9) 24_555 32_555 yes
O4 La1 O4 54.2(8) 31_445 32_555 yes
O1 La2 O3 112.7(7) . . yes
O1 La2 O1 54.2(7) . 2_555 yes
O1 La2 O3 145.1(9) . 2_555 yes
O1 La2 O1 54.2(8) . 3_555 yes
O1 La2 O3 150.2(9) . 3_555 yes
La4 La2 O1 106.2(6) 16_445 . yes
La4 La2 O1 93.2(6) 16_545 . yes
O1 La2 O2 73.5(8) . 16_545 yes
La4 La2 O1 147.2(5) 16_555 . yes
O1 La2 O2 107.0(8) . 17_555 yes
O1 La2 O2 54.5(8) . 18_445 yes
O1 La2 O3 150.2(9) 2_555 . yes
O3 La2 O3 60.7(9) . 2_555 yes
O1 La2 O3 145.1(8) 3_555 . yes
O3 La2 O3 60.7(9) . 3_555 yes
La4 La2 O3 57.1(7) 16_445 . yes
La4 La2 O3 44.6(7) 16_545 . yes
O2 La2 O3 97.5(9) 16_545 . yes
La4 La2 O3 97.7(6) 16_555 . yes
O2 La2 O3 134.3(9) 17_555 . yes
O2 La2 O3 73.7(8) 18_445 . yes
O1 La2 O3 112.7(8) 2_555 2_555 yes
O1 La2 O1 54.2(9) 2_555 3_555 yes
O1 La2 O3 145.1(8) 2_555 3_555 yes
La4 La2 O1 147.2(6) 16_445 2_555 yes
La4 La2 O1 106.2(6) 16_545 2_555 yes
O1 La2 O2 54.4(8) 2_555 16_545 yes
La4 La2 O1 93.2(6) 16_555 2_555 yes
O1 La2 O2 73.6(9) 2_555 17_555 yes
O1 La2 O2 107.0(9) 2_555 18_445 yes
O1 La2 O3 150.2(8) 3_555 2_555 yes
O3 La2 O3 60.7(10) 2_555 3_555 yes
La4 La2 O3 97.7(7) 16_445 2_555 yes
La4 La2 O3 57.1(7) 16_545 2_555 yes
O2 La2 O3 73.7(8) 16_545 2_555 yes
La4 La2 O3 44.6(7) 16_555 2_555 yes
O2 La2 O3 97.5(9) 17_555 2_555 yes
O2 La2 O3 134.3(9) 18_445 2_555 yes
O1 La2 O3 112.7(10) 3_555 3_555 yes
La4 La2 O1 93.2(7) 16_445 3_555 yes
La4 La2 O1 147.2(7) 16_545 3_555 yes
O1 La2 O2 107.0(10) 3_555 16_545 yes
La4 La2 O1 106.2(5) 16_555 3_555 yes
O1 La2 O2 54.5(8) 3_555 17_555 yes
O1 La2 O2 73.5(8) 3_555 18_445 yes
La4 La2 O3 44.6(7) 16_445 3_555 yes
La4 La2 O3 97.7(8) 16_545 3_555 yes
O2 La2 O3 134.3(10) 16_545 3_555 yes
La4 La2 O3 57.1(6) 16_555 3_555 yes
O2 La2 O3 73.6(9) 17_555 3_555 yes
O2 La2 O3 97.5(9) 18_445 3_555 yes
La4 La2 La4 100.5(3) 16_445 16_545 yes
La4 La2 O2 153.1(6) 16_445 16_545 yes
La4 La2 La4 100.5(3) 16_445 16_555 yes
La4 La2 O2 91.1(7) 16_445 17_555 yes
La4 La2 O2 53.1(7) 16_445 18_445 yes
La4 La2 O2 53.2(5) 16_545 16_545 yes
La4 La2 La4 100.5(3) 16_545 16_555 yes
La4 La2 O2 153.0(7) 16_545 17_555 yes
La4 La2 O2 91.2(7) 16_545 18_445 yes
La4 La2 O2 91.1(5) 16_555 16_545 yes
O2 La2 O2 115.1(8) 16_545 17_555 yes
O2 La2 O2 115.2(9) 16_545 18_445 yes
La4 La2 O2 53.1(6) 16_555 17_555 yes
La4 La2 O2 153.0(8) 16_555 18_445 yes
O2 La2 O2 115.0(10) 17_555 18_445 yes
O3 La3 O3 62.0(9) . 2_555 yes
O3 La3 O3 62.0(9) . 3_555 yes
O3 La3 O4 123.6(9) . 16_555 yes
O3 La3 O4 62.1(8) . 17_445 yes
O3 La3 O4 86.4(9) . 18_545 yes
O3 La3 O5 165.5(10) . 31_555 yes
O3 La3 O5 128.9(8) . 32_455 yes
O3 La3 O3 62.0(10) 2_555 3_555 yes
O3 La3 O4 86.4(9) 2_555 16_555 yes
O3 La3 O4 123.7(10) 2_555 17_445 yes
O3 La3 O4 62.1(8) 2_555 18_545 yes
O3 La3 O5 112.4(8) 2_555 31_555 yes
O3 La3 O5 165.6(9) 2_555 32_455 yes
O3 La3 O4 62.1(8) 3_555 16_555 yes
O3 La3 O4 86.4(9) 3_555 17_445 yes
O3 La3 O4 123.6(10) 3_555 18_545 yes
O3 La3 O5 129.0(8) 3_555 31_555 yes
O3 La3 O5 112.4(8) 3_555 32_455 yes
O4 La3 O4 119.9(11) 16_555 17_445 yes
O4 La3 O4 120.0(8) 16_555 18_545 yes
O4 La3 O5 67.1(8) 16_555 31_555 yes
O4 La3 O5 79.4(9) 16_555 32_455 yes
O4 La3 O4 120.1(10) 17_445 18_545 yes
O4 La3 O5 123.5(8) 17_445 31_555 yes
O4 La3 O5 67.0(9) 17_445 32_455 yes
O4 La3 O5 79.3(9) 18_545 31_555 yes
O4 La3 O5 123.5(7) 18_545 32_455 yes
O5 La3 O5 59.5(8) 31_555 32_455 yes
O2 La4 O2 68.3(7) . 2_555 yes
O2 La4 O2 68.3(8) . 3_555 yes
La2 La4 O2 102.1(6) 16_445 . yes
La2 La4 O2 41.9(4) 16_545 . yes
O2 La4 O3 85.2(7) . 16_545 yes
La2 La4 O2 58.9(4) 16_555 . yes
O2 La4 O3 70.8(7) . 17_555 yes
O2 La4 O3 137.1(8) . 18_445 yes
O2 La4 O2 68.3(8) 2_555 3_555 yes
La2 La4 O2 58.9(6) 16_445 2_555 yes
La2 La4 O2 102.1(6) 16_545 2_555 yes
O2 La4 O3 137.1(9) 2_555 16_545 yes
La2 La4 O2 41.9(6) 16_555 2_555 yes
O2 La4 O3 85.1(8) 2_555 17_555 yes
O2 La4 O3 70.8(8) 2_555 18_445 yes
La2 La4 O2 41.9(7) 16_445 3_555 yes
La2 La4 O2 58.9(7) 16_545 3_555 yes
O2 La4 O3 70.8(8) 3_555 16_545 yes
La2 La4 O2 102.1(5) 16_555 3_555 yes
O2 La4 O3 137.2(8) 3_555 17_555 yes
O2 La4 O3 85.2(9) 3_555 18_445 yes
La2 La4 La2 100.5(3) 16_445 16_545 yes
La2 La4 O3 97.3(6) 16_445 16_545 yes
La2 La4 La2 100.5(3) 16_445 16_555 yes
La2 La4 O3 142.3(7) 16_445 17_555 yes
La2 La4 O3 43.4(5) 16_445 18_445 yes
La2 La4 O3 43.4(6) 16_545 16_545 yes
La2 La4 La2 100.5(3) 16_545 16_555 yes
La2 La4 O3 97.4(7) 16_545 17_555 yes
La2 La4 O3 142.4(5) 16_545 18_445 yes
La2 La4 O3 142.4(6) 16_555 16_545 yes
O3 La4 O3 118.2(9) 16_545 17_555 yes
O3 La4 O3 118.1(7) 16_545 18_445 yes
La2 La4 O3 43.4(6) 16_555 17_555 yes
La2 La4 O3 97.3(5) 16_555 18_445 yes
O3 La4 O3 118.0(8) 17_555 18_445 yes
O2 La5 O2 78.2(8) . 2_555 yes
O2 La5 O2 78.2(9) . 3_555 yes
O1 La5 O2 79.1(8) 16_545 . yes
O1 La5 O2 62.3(8) 17_555 . yes
O1 La5 O2 137.5(9) 18_445 . yes
O1 La5 O2 160.7(7) 22_445 . yes
O1 La5 O2 99.0(8) 23_545 . yes
O1 La5 O2 120.4(7) 24_555 . yes
O2 La5 O2 78.2(9) 2_555 3_555 yes
O1 La5 O2 137.5(9) 16_545 2_555 yes
O1 La5 O2 79.0(9) 17_555 2_555 yes
O1 La5 O2 62.2(8) 18_445 2_555 yes
O1 La5 O2 120.3(8) 22_445 2_555 yes
O1 La5 O2 160.6(9) 23_545 2_555 yes
O1 La5 O2 98.9(8) 24_555 2_555 yes
O1 La5 O2 62.2(9) 16_545 3_555 yes
O1 La5 O2 137.5(9) 17_555 3_555 yes
O1 La5 O2 79.1(9) 18_445 3_555 yes
O1 La5 O2 99.0(7) 22_445 3_555 yes
O1 La5 O2 120.4(8) 23_545 3_555 yes
O1 La5 O2 160.6(10) 24_555 3_555 yes
O1 La5 O1 120.0(10) 16_545 17_555 yes
O1 La5 O1 119.9(8) 16_545 18_445 yes
O1 La5 O1 82.7(8) 16_545 22_445 yes
O1 La5 O1 58.9(8) 16_545 23_545 yes
O1 La5 O1 123.6(9) 16_545 24_555 yes
O1 La5 O1 119.7(9) 17_555 18_445 yes
O1 La5 O1 123.5(9) 17_555 22_445 yes
O1 La5 O1 82.7(9) 17_555 23_545 yes
O1 La5 O1 58.8(8) 17_555 24_555 yes
O1 La5 O1 58.8(8) 18_445 22_445 yes
O1 La5 O1 123.5(9) 18_445 23_545 yes
O1 La5 O1 82.6(9) 18_445 24_555 yes
O1 La5 O1 65.7(8) 22_445 23_545 yes
O1 La5 O1 65.6(7) 22_445 24_555 yes
O1 La5 O1 65.7(8) 23_545 24_555 yes
O1 Ti1 O1 88.8(11) . 2_555 yes
O1 Ti1 O1 88.8(11) . 3_555 yes
O1 Ti1 O1 180.00 . 7_555 yes
O1 Ti1 O1 91.2(11) . 8_555 yes
O1 Ti1 O1 91.2(11) . 9_555 yes
O1 Ti1 O1 88.8(12) 2_555 3_555 yes
O1 Ti1 O1 91.2(11) 2_555 7_555 yes
O1 Ti1 O1 180.00 2_555 8_555 yes
O1 Ti1 O1 91.2(12) 2_555 9_555 yes
O1 Ti1 O1 91.2(12) 3_555 7_555 yes
O1 Ti1 O1 91.2(12) 3_555 8_555 yes
O1 Ti1 O1 180.00 3_555 9_555 yes
O1 Ti1 O1 88.8(11) 7_555 8_555 yes
O1 Ti1 O1 88.8(12) 7_555 9_555 yes
O1 Ti1 O1 88.8(12) 8_555 9_555 yes
O4 Ti2 O4 92.1(12) . 2_555 yes
O4 Ti2 O4 92.1(11) . 3_555 yes
O4 Ti2 O5 175.6(14) . 31_555 yes
O4 Ti2 O5 91.6(12) . 32_455 yes
O4 Ti2 O4 92.1(13) 2_555 3_555 yes
O4 Ti2 O5 85.5(12) 2_555 31_555 yes
O4 Ti2 O5 175.7(13) 2_555 32_455 yes
O4 Ti2 O5 91.7(10) 3_555 31_555 yes
O4 Ti2 O5 85.6(11) 3_555 32_455 yes
O5 Ti2 O5 90.9(12) 31_555 32_455 yes
O1 Ti3 O1 86.6(10) 22_445 23_545 yes
O1 Ti3 O1 86.5(10) 22_445 24_555 yes
O1 Ti3 O2 159.3(12) 22_445 31_555 yes
O1 Ti3 O2 75.8(12) 22_445 32_455 yes
O1 Ti3 O1 86.6(11) 23_545 24_555 yes
O1 Ti3 O2 81.6(12) 23_545 31_555 yes
O1 Ti3 O2 159.3(13) 23_545 32_455 yes
O1 Ti3 O2 76.0(11) 24_555 31_555 yes
O1 Ti3 O2 81.6(13) 24_555 32_455 yes
O2 Ti3 O2 111.7(14) 31_555 32_455 yes
O3 Ti4 O3 107.5(12) 22_445 23_545 yes
O3 Ti4 O3 107.3(12) 22_445 24_555 yes
O3 Ti4 O4 85.2(11) 22_445 31_445 yes
O3 Ti4 O4 160.4(12) 22_445 32_555 yes
O3 Ti4 O3 107.5(13) 23_545 24_555 yes
O3 Ti4 O4 82.2(12) 23_545 31_445 yes
O3 Ti4 O4 85.0(12) 23_545 32_555 yes
O3 Ti4 O4 160.4(11) 24_555 31_445 yes
O3 Ti4 O4 82.3(12) 24_555 32_555 yes
O4 Ti4 O4 81.6(13) 31_445 32_555 yes
La2 O1 Ti1 94.3(8) . . yes
La2 O1 La5 98.5(9) . 16_545 yes
La5 O1 Ti1 107.5(12) 16_545 . yes
La4 O2 La5 92.8(8) . . yes
La2 O2 La4 85.0(7) 16_545 . yes
La4 O2 Ti3 139.5(12) . 31_555 yes
La2 O2 La5 104.4(8) 16_545 . yes
La5 O2 Ti3 113.1(13) . 31_555 yes
La2 O2 Ti3 115.5(13) 16_545 31_555 yes
La2 O3 La3 107.9(8) . . yes
La2 O3 La4 92.0(9) . 16_545 yes
La3 O3 La4 105.4(10) . 16_545 yes
La3 O4 Ti2 94.3(10) 16_445 . yes
La1 O4 Ti2 86.5(8) 31_445 . yes
Ti2 O4 Ti4 162.7(18) . 31_445 yes
La1 O4 La3 98.3(10) 31_445 16_445 yes
La3 O4 Ti4 101.0(12) 16_445 31_445 yes
La1 O4 Ti4 99.3(8) 31_445 31_445 yes
La1 O5 La3 98.0(8) . 22_545 yes
La1 O5 Ti2 101.5(11) . 22_545 yes
La1 O5 La3 98.0(8) . 31_555 yes
La1 O5 Ti2 101.5(11) . 31_555 yes
La3 O5 Ti2 89.7(4) 22_545 22_545 yes
La3 O5 La3 164.1(15) 22_545 31_555 yes
La3 O5 Ti2 87.1(4) 22_545 31_555 yes
La3 O5 Ti2 87.1(4) 31_555 22_545 yes
Ti2 O5 Ti2 157(2) 22_545 31_555 yes
La3 O5 Ti2 89.7(4) 31_555 31_555 yes

loop_
_geom_bond_atom_site_label_1
_geom_bond_atom_site_label_2
_geom_bond_distance
_geom_bond_site_symmetry_2
_geom_bond_publ_flag
La1 O5 2.38(4) . yes
La1 O5 2.38(3) 2_555 yes
La1 O5 2.38(4) 3_555 yes
La1 O4 2.77(2) 22_445 yes
La1 O4 2.77(3) 23_545 yes
La1 O4 2.77(2) 24_555 yes
La1 O4 2.77(2) 31_445 yes
La1 O4 2.77(3) 32_555 yes
La2 O1 2.84(2) . yes
La2 O3 2.49(2) . yes
La2 O1 2.84(3) 2_555 yes
La2 O3 2.49(3) 2_555 yes
La2 O1 2.84(3) 3_555 yes
La2 O3 2.49(3) 3_555 yes
La2 La4 3.619(8) 16_445 yes
La2 La4 3.619(8) 16_545 yes
La2 O2 2.42(2) 16_545 yes
La2 La4 3.619(8) 16_555 yes
La2 O2 2.43(3) 17_555 yes
La2 O2 2.42(2) 18_445 yes
La3 O3 2.44(2) . yes
La3 O3 2.44(3) 2_555 yes
La3 O3 2.44(3) 3_555 yes
La3 O4 2.51(3) 16_555 yes
La3 O4 2.51(3) 17_445 yes
La3 O4 2.51(4) 18_545 yes
La3 O5 2.893(11) 31_555 yes
La3 O5 2.892(15) 32_455 yes
La4 O2 2.91(3) . yes
La4 O2 2.91(3) 2_555 yes
La4 O2 2.91(2) 3_555 yes
La4 O3 2.54(2) 16_545 yes
La4 O3 2.54(3) 17_555 yes
La4 O3 2.54(3) 18_445 yes
La5 O2 2.59(3) . yes
La5 O2 2.59(3) 2_555 yes
La5 O2 2.59(2) 3_555 yes
La5 O1 2.38(2) 16_545 yes
La5 O1 2.38(3) 17_555 yes
La5 O1 2.38(4) 18_445 yes
La5 O1 2.92(3) 22_445 yes
La5 O1 2.91(3) 23_545 yes
La5 O1 2.92(2) 24_555 yes
Ti1 O1 1.85(2) . yes
Ti1 O1 1.85(3) 2_555 yes
Ti1 O1 1.85(3) 3_555 yes
Ti1 O1 1.85(2) 7_555 yes
Ti1 O1 1.85(3) 8_555 yes
Ti1 O1 1.85(3) 9_555 yes
Ti2 O4 2.17(2) . yes
Ti2 O4 2.17(3) 2_555 yes
Ti2 O4 2.17(3) 3_555 yes
Ti2 O5 2.013(11) 31_555 yes
Ti2 O5 2.012(18) 32_455 yes
Ti3 O1 2.31(3) 22_445 yes
Ti3 O1 2.30(3) 23_545 yes
Ti3 O1 2.31(2) 24_555 yes
Ti3 O2 1.51(2) 31_555 yes
Ti3 O2 1.51(3) 32_455 yes
Ti4 O3 1.94(3) 22_445 yes
Ti4 O3 1.94(3) 23_545 yes
Ti4 O3 1.94(2) 24_555 yes
Ti4 O4 1.93(2) 31_445 yes
Ti4 O4 1.93(3) 32_555 yes

loop_
_geom_torsion_atom_site_label_1
_geom_torsion_atom_site_label_2
_geom_torsion_atom_site_label_3
_geom_torsion_atom_site_label_4
_geom_torsion
_geom_torsion_site_symmetry_1
_geom_torsion_site_symmetry_3
_geom_torsion_site_symmetry_4
_geom_torsion_publ_flag
O3 La2 O1 Ti1 176.7(10) . . . no
O3 La2 O1 La5 -74.9(10) . . 16_545 no
O1 La2 O1 Ti1 -34.2(9) 2_555 . . no
O3 La2 O1 Ti1 -112.5(15) 2_555 . . no
O1 La2 O1 Ti1 34.2(10) 3_555 . . no
O3 La2 O1 Ti1 106.6(16) 3_555 . . no
O2 La2 O1 Ti1 -91.9(11) 16_545 . . no
O2 La2 O1 Ti1 20.0(13) 17_555 . . no
O2 La2 O1 Ti1 129.0(16) 18_445 . . no
O1 La2 O3 La3 177.1(9) . . . no
O1 La2 O3 La4 70.2(9) . . 16_545 no
O1 La2 O3 La3 120.1(15) 2_555 . . no
O3 La2 O3 La3 35.4(10) 2_555 . . no
O1 La2 O3 La3 -123.5(13) 3_555 . . no
O3 La2 O3 La3 -35.4(11) 3_555 . . no
O2 La2 O3 La3 101.8(11) 16_545 . . no
O2 La2 O3 La3 -34.8(18) 17_555 . . no
O2 La2 O3 La3 -144.1(14) 18_445 . . no
O1 La2 O1 Ti1 34.2(10) . 2_555 . no
O3 La2 O1 Ti1 106.6(16) . 2_555 . no
O1 La2 O3 La3 -123.5(12) . 2_555 . no
O3 La2 O3 La3 -35.4(10) . 2_555 . no
O1 La2 O1 Ti1 -34.2(8) . 3_555 . no
O3 La2 O1 Ti1 -112.5(16) . 3_555 . no
O1 La2 O3 La3 120.1(16) . 3_555 . no
O3 La2 O3 La3 35.4(9) . 3_555 . no
O1 La2 La4 O3 -119.6(9) . 16_545 . no
O3 La3 O3 La2 -35.7(10) 2_555 . . no
O3 La3 O3 La2 35.7(11) 3_555 . . no
O4 La3 O3 La2 28.3(15) 16_555 . . no
O4 La3 O3 La2 137.3(16) 17_445 . . no
O4 La3 O3 La2 -95.8(11) 18_545 . . no
O3 La3 O3 La2 35.7(10) . 2_555 . no
O3 La3 O3 La2 -35.7(9) . 3_555 . no
O2 La4 O2 La5 37.2(7) 2_555 . . no
O2 La4 O2 La5 -37.2(7) 3_555 . . no
O3 La4 O2 La5 -108.4(7) 16_545 . . no
O3 La4 O2 La5 129.5(9) 17_555 . . no
O3 La4 O2 La5 18.7(11) 18_445 . . no
O2 La4 O2 La5 -37.2(7) . 2_555 . no
O2 La4 O2 La5 37.2(8) . 3_555 . no
O2 La5 O2 La4 -40.1(7) 2_555 . . no
O2 La5 O2 La4 40.1(7) 3_555 . . no
O1 La5 O2 La4 103.7(8) 16_545 . . no
O1 La5 O2 La4 -123.8(10) 17_555 . . no
O1 La5 O2 La4 -19.0(11) 18_445 . . no
O1 La5 O2 La4 159.4(7) 23_545 . . no
O1 La5 O2 La4 -133.6(8) 24_555 . . no
O2 La5 O2 La4 40.1(7) . 2_555 . no
O2 La5 O2 La4 -40.1(8) . 3_555 . no
O2 La5 O1 Ti3 155.9(8) . 23_545 . no
O2 La5 O1 Ti3 -122.7(9) . 24_555 . no
O1 Ti1 O1 La2 44.4(10) 2_555 . . no
O1 Ti1 O1 La2 -44.4(11) 3_555 . . no
O1 Ti1 O1 La2 -135.6(10) 8_555 . . no
O1 Ti1 O1 La2 135.6(11) 9_555 . . no
O1 Ti1 O1 La2 -44.4(11) . 2_555 . no
O1 Ti1 O1 La2 44.4(9) . 3_555 . no
